data_1567973
loop_
_publ_author_name
'Li, Hongyi'
'Yin, Chang'
'Liu, Sien'
'Tu, Hua'
'Lin, Ping'
'Chen, Jing'
'Su, Weiping'

_publ_section_title
;
 Multiple remote C(sp3)--H functionalizations of aliphatic ketones via
 bimetallic Cu--Pd catalyzed successive dehydrogenation
;
_journal_name_full 'Chemical Science'
_journal_paper_doi 10.1039/D2SC05370E
_journal_year 2022
_chemical_formula_moiety 'C H2 Cl2, C21 H15 F O4'
_chemical_formula_sum 'C22 H17 Cl2 F O4'
_chemical_formula_weight 435.25
_space_group_crystal_system monoclinic
_space_group_IT_number 14
_space_group_name_Hall '-P 2ybc'
_space_group_name_H-M_alt 'P 1 21/c 1'
_atom_sites_solution_hydrogens geom
_audit_creation_date 2022-03-14
_audit_creation_method
;
Olex2 1.2
(compiled 2018.05.29 svn.r3508 for OlexSys, GUI svn.r5506)
;
_audit_update_record
;
2022-03-14 deposited with the CCDC.	2022-11-04 downloaded from the CCDC.
;
_cell_angle_alpha 90
_cell_angle_beta 107.344(7)
_cell_angle_gamma 90
_cell_formula_units_Z 4
_cell_length_a 16.218(2)
_cell_length_b 10.9800(15)
_cell_length_c 11.7185(16)
_cell_measurement_reflns_used 3532
_cell_measurement_temperature 260(2)
_cell_measurement_theta_max 21.53
_cell_measurement_theta_min 2.27
_cell_volume 1991.9(5)
_computing_cell_refinement 'SAINT V8.38A (?, 2016)'
_computing_data_reduction 'SAINT V8.38A (?, 2016)'
_computing_molecular_graphics 'Olex2 (Dolomanov et al., 2009)'
_computing_publication_material 'Olex2 (Dolomanov et al., 2009)'
_computing_structure_refinement 'ShelXL (Sheldrick, 2015)'
_computing_structure_solution 'SHELXT 2014/5 (Sheldrick, 2014)'
_diffrn_ambient_temperature 259.98
_diffrn_measured_fraction_theta_full 0.997
_diffrn_measured_fraction_theta_max 0.997
_diffrn_measurement_device_type 'Bruker APEX-II CCD'
_diffrn_measurement_method '\f and \w scans'
_diffrn_radiation_type MoK\a
_diffrn_radiation_wavelength 0.71073
_diffrn_reflns_av_R_equivalents 0.1615
_diffrn_reflns_av_unetI/netI 0.0712
_diffrn_reflns_Laue_measured_fraction_full 0.997
_diffrn_reflns_Laue_measured_fraction_max 0.997
_diffrn_reflns_limit_h_max 19
_diffrn_reflns_limit_h_min -19
_diffrn_reflns_limit_k_max 13
_diffrn_reflns_limit_k_min -13
_diffrn_reflns_limit_l_max 13
_diffrn_reflns_limit_l_min -13
_diffrn_reflns_number 36123
_diffrn_reflns_point_group_measured_fraction_full 0.997
_diffrn_reflns_point_group_measured_fraction_max 0.997
_diffrn_reflns_theta_full 25.050
_diffrn_reflns_theta_max 25.050
_diffrn_reflns_theta_min 2.274
_diffrn_standards_number 0
_exptl_absorpt_coefficient_mu 0.362
_exptl_absorpt_correction_T_max 0.7452
_exptl_absorpt_correction_T_min 0.5971
_exptl_absorpt_correction_type none
_exptl_absorpt_process_details
;
SADABS-2016/2 (Bruker,2016/2) was used for absorption correction.
wR2(int) was 0.1332 before and 0.0959 after correction.
The Ratio of minimum to maximum transmission is 0.8013.
The \l/2 correction factor is Not present.
;
_exptl_crystal_colour yellow
_exptl_crystal_colour_primary yellow
_exptl_crystal_density_diffrn 1.451
_exptl_crystal_description block
_exptl_crystal_F_000 896
_exptl_crystal_size_max 0.12
_exptl_crystal_size_mid 0.1
_exptl_crystal_size_min 0.08
_refine_diff_density_max 0.243
_refine_diff_density_min -0.340
_refine_diff_density_rms 0.057
_refine_ls_extinction_method none
_refine_ls_goodness_of_fit_ref 1.052
_refine_ls_hydrogen_treatment constr
_refine_ls_matrix_type full
_refine_ls_number_parameters 263
_refine_ls_number_reflns 3511
_refine_ls_number_restraints 0
_refine_ls_restrained_S_all 1.052
_refine_ls_R_factor_all 0.1472
_refine_ls_R_factor_gt 0.0602
_refine_ls_shift/su_max 0.000
_refine_ls_shift/su_mean 0.000
_refine_ls_structure_factor_coef Fsqd
_refine_ls_weighting_details 'w=1/[\s^2^(Fo^2^)+(0.0764P)^2^+1.4905P] where P=(Fo^2^+2Fc^2^)/3'
_refine_ls_weighting_scheme calc
_refine_ls_wR_factor_gt 0.1394
_refine_ls_wR_factor_ref 0.1999
_reflns_Friedel_coverage 0.000
_reflns_number_gt 1708
_reflns_number_total 3511
_reflns_threshold_expression 'I > 2\s(I)'
_cod_data_source_file d2sc05370e1.cif
_cod_data_source_block C6pF
_cod_database_code 1567973
_shelx_shelxl_version_number 2017/1
_shelx_space_group_comment
;
The symmetry employed for this shelxl refinement is uniquely defined
by the following loop, which should always be used as a source of
symmetry information in preference to the above space-group names.
They are only intended as comments.
;
_shelx_estimated_absorpt_t_max 0.972
_shelx_estimated_absorpt_t_min 0.958
_olex2_refinement_description
;
1. Fixed Uiso
 At 1.2 times of:
  All C(H) groups, All C(H,H) groups
 At 1.5 times of:
  All C(H,H,H) groups
2.a Secondary CH2 refined with riding coordinates:
 C22(H22A,H22B)
2.b Aromatic/amide H refined with riding coordinates:
 C6(H6), C7(H7), C8(H8), C9(H9), C12(H12), C13(H13), C16(H16), C17(H17),
 C18(H18), C19(H19), C20(H20), C21(H21)
2.c Idealised Me refined as rotating group:
 C1(H1A,H1B,H1C)
;
_olex2_submission_special_instructions 'No special instructions were received'

loop_
_space_group_symop_operation_xyz
'x, y, z'
'-x, y+1/2, -z+1/2'
'-x, -y, -z'
'x, -y-1/2, z-1/2'

loop_
_atom_site_label
_atom_site_type_symbol
_atom_site_fract_x
_atom_site_fract_y
_atom_site_fract_z
_atom_site_U_iso_or_equiv
_atom_site_adp_type
_atom_site_occupancy
_atom_site_site_symmetry_order
_atom_site_calc_flag
_atom_site_refinement_flags_posn
_atom_site_refinement_flags_adp
_atom_site_refinement_flags_occupancy
_atom_site_disorder_assembly
_atom_site_disorder_group
Cl1 Cl 0.02182(12) 0.66391(15) 0.43338(13) 0.0988(6) Uani 1 1 d . . . . .
Cl2 Cl 0.10990(11) 0.79528(15) 0.64810(14) 0.0958(6) Uani 1 1 d . . . . .
O1 O 0.1559(2) 0.4605(3) 0.7953(3) 0.0649(9) Uani 1 1 d . . . . .
O2 O 0.30349(19) 0.2928(2) 0.5991(3) 0.0534(8) Uani 1 1 d . . . . .
F1 F 0.7423(2) 0.2960(3) 0.0008(3) 0.0926(10) Uani 1 1 d . . . . .
O3 O 0.2549(2) 0.4647(3) 0.6498(3) 0.0659(9) Uani 1 1 d . . . . .
O4 O 0.5009(2) -0.0070(3) 0.2215(3) 0.0736(10) Uani 1 1 d . . . . .
C1 C 0.1039(4) 0.5160(5) 0.8614(5) 0.0781(16) Uani 1 1 d . . . . .
H1A H 0.045658 0.486755 0.831560 0.117 Uiso 1 1 calc GR . . . .
H1B H 0.104517 0.602871 0.852164 0.117 Uiso 1 1 calc GR . . . .
H1C H 0.126934 0.495505 0.944474 0.117 Uiso 1 1 calc GR . . . .
C2 C 0.1629(3) 0.3371(4) 0.7976(4) 0.0511(11) Uani 1 1 d . . . . .
C3 C 0.2126(3) 0.2828(4) 0.7303(4) 0.0469(10) Uani 1 1 d . . . . .
C4 C 0.2555(3) 0.3549(4) 0.6609(4) 0.0501(11) Uani 1 1 d . . . . .
C5 C 0.3106(3) 0.1680(4) 0.6008(4) 0.0496(11) Uani 1 1 d . . . . .
C6 C 0.3609(3) 0.1203(4) 0.5289(4) 0.0550(12) Uani 1 1 d . . . . .
H6 H 0.366851 0.036061 0.528706 0.066 Uiso 1 1 calc R . . . .
C7 C 0.4003(3) 0.1831(4) 0.4617(4) 0.0526(11) Uani 1 1 d . . . . .
H7 H 0.399162 0.267725 0.463576 0.063 Uiso 1 1 calc R . . . .
C8 C 0.4442(3) 0.1237(4) 0.3871(4) 0.0536(11) Uani 1 1 d . . . . .
H8 H 0.445595 0.039010 0.389740 0.064 Uiso 1 1 calc R . . . .
C9 C 0.4829(3) 0.1761(4) 0.3149(4) 0.0533(11) Uani 1 1 d . . . . .
H9 H 0.487070 0.260492 0.313621 0.064 Uiso 1 1 calc R . . . .
C10 C 0.5197(3) 0.1020(4) 0.2363(4) 0.0545(12) Uani 1 1 d . . . . .
C11 C 0.5784(3) 0.1564(4) 0.1755(4) 0.0484(11) Uani 1 1 d . . . . .
C12 C 0.6149(3) 0.2718(4) 0.2029(4) 0.0563(12) Uani 1 1 d . . . . .
H12 H 0.600848 0.318708 0.260565 0.068 Uiso 1 1 calc R . . . .
C13 C 0.6713(3) 0.3175(4) 0.1465(4) 0.0603(13) Uani 1 1 d . . . . .
H13 H 0.696485 0.393732 0.166411 0.072 Uiso 1 1 calc R . . . .
C14 C 0.6892(3) 0.2485(5) 0.0606(4) 0.0610(13) Uani 1 1 d . . . . .
C15 C 0.2205(3) 0.1551(4) 0.7317(4) 0.0509(11) Uani 1 1 d . . . . .
C16 C 0.1800(3) 0.0841(4) 0.7990(4) 0.0610(13) Uani 1 1 d . . . . .
H16 H 0.185659 -0.000218 0.800062 0.073 Uiso 1 1 calc R . . . .
C17 C 0.1323(3) 0.1391(4) 0.8630(4) 0.0637(13) Uani 1 1 d . . . . .
H17 H 0.105417 0.091490 0.907184 0.076 Uiso 1 1 calc R . . . .
C18 C 0.1233(3) 0.2649(4) 0.8630(4) 0.0605(12) Uani 1 1 d . . . . .
H18 H 0.090600 0.300789 0.907001 0.073 Uiso 1 1 calc R . . . .
C19 C 0.2712(3) 0.1001(4) 0.6645(4) 0.0531(11) Uani 1 1 d . . . . .
H19 H 0.277037 0.015803 0.664909 0.064 Uiso 1 1 calc R . . . .
C20 C 0.6013(3) 0.0896(4) 0.0891(4) 0.0564(12) Uani 1 1 d . . . . .
H20 H 0.578615 0.011767 0.070823 0.068 Uiso 1 1 calc R . . . .
C21 C 0.6562(3) 0.1339(4) 0.0297(4) 0.0617(13) Uani 1 1 d . . . . .
H21 H 0.670403 0.088484 -0.028771 0.074 Uiso 1 1 calc R . . . .
C22 C 0.1031(4) 0.6601(5) 0.5684(5) 0.0861(17) Uani 1 1 d . . . . .
H22A H 0.157891 0.645005 0.553518 0.103 Uiso 1 1 calc R . . . .
H22B H 0.092361 0.593369 0.616333 0.103 Uiso 1 1 calc R . . . .

loop_
_atom_site_aniso_label
_atom_site_aniso_U_11
_atom_site_aniso_U_22
_atom_site_aniso_U_33
_atom_site_aniso_U_23
_atom_site_aniso_U_13
_atom_site_aniso_U_12
Cl1 0.1248(14) 0.0829(11) 0.0816(10) -0.0037(8) 0.0197(9) -0.0028(9)
Cl2 0.0998(12) 0.0845(12) 0.1049(12) -0.0255(9) 0.0332(9) -0.0067(9)
O1 0.084(2) 0.0386(19) 0.084(2) -0.0039(16) 0.0432(19) 0.0029(16)
O2 0.066(2) 0.0345(17) 0.0621(18) -0.0031(14) 0.0233(16) 0.0011(14)
F1 0.106(2) 0.083(2) 0.109(2) -0.0096(18) 0.063(2) -0.0174(19)
O3 0.093(3) 0.0320(19) 0.083(2) 0.0011(16) 0.043(2) -0.0003(17)
O4 0.106(3) 0.0305(19) 0.097(3) -0.0073(17) 0.050(2) -0.0077(18)
C1 0.098(4) 0.061(4) 0.090(4) -0.009(3) 0.050(3) 0.007(3)
C2 0.056(3) 0.037(3) 0.057(3) 0.000(2) 0.014(2) -0.001(2)
C3 0.057(3) 0.034(2) 0.048(2) -0.0012(19) 0.014(2) 0.000(2)
C4 0.056(3) 0.039(3) 0.056(3) -0.003(2) 0.018(2) -0.001(2)
C5 0.059(3) 0.037(3) 0.049(2) -0.002(2) 0.011(2) 0.006(2)
C6 0.067(3) 0.040(3) 0.056(3) -0.003(2) 0.015(2) 0.006(2)
C7 0.059(3) 0.041(3) 0.057(3) -0.005(2) 0.015(2) 0.003(2)
C8 0.061(3) 0.038(3) 0.062(3) 0.001(2) 0.019(2) 0.005(2)
C9 0.062(3) 0.034(2) 0.063(3) -0.002(2) 0.016(2) 0.002(2)
C10 0.072(3) 0.035(3) 0.058(3) 0.003(2) 0.020(2) 0.009(2)
C11 0.063(3) 0.032(2) 0.053(2) 0.001(2) 0.021(2) 0.004(2)
C12 0.072(3) 0.034(3) 0.064(3) -0.006(2) 0.023(3) 0.007(2)
C13 0.072(3) 0.039(3) 0.074(3) -0.007(2) 0.027(3) -0.004(2)
C14 0.072(3) 0.051(3) 0.070(3) 0.004(2) 0.035(3) 0.002(3)
C15 0.063(3) 0.037(3) 0.050(2) 0.000(2) 0.013(2) 0.000(2)
C16 0.077(3) 0.040(3) 0.066(3) 0.010(2) 0.020(3) 0.000(2)
C17 0.073(3) 0.053(3) 0.069(3) 0.011(3) 0.028(3) -0.006(3)
C18 0.064(3) 0.058(3) 0.063(3) 0.000(2) 0.025(3) 0.000(3)
C19 0.068(3) 0.035(2) 0.057(3) 0.003(2) 0.019(2) 0.005(2)
C20 0.070(3) 0.034(2) 0.067(3) -0.006(2) 0.022(3) 0.003(2)
C21 0.079(3) 0.047(3) 0.064(3) -0.007(2) 0.030(3) 0.009(3)
C22 0.095(4) 0.053(3) 0.104(4) -0.001(3) 0.019(4) 0.005(3)

loop_
_atom_type_symbol
_atom_type_description
_atom_type_scat_dispersion_real
_atom_type_scat_dispersion_imag
_atom_type_scat_source
C C 0.0033 0.0016 'International Tables Vol C Tables 4.2.6.8 and 6.1.1.4'
H H 0.0000 0.0000 'International Tables Vol C Tables 4.2.6.8 and 6.1.1.4'
Cl Cl 0.1484 0.1585 'International Tables Vol C Tables 4.2.6.8 and 6.1.1.4'
F F 0.0171 0.0103 'International Tables Vol C Tables 4.2.6.8 and 6.1.1.4'
O O 0.0106 0.0060 'International Tables Vol C Tables 4.2.6.8 and 6.1.1.4'

loop_
_geom_angle_atom_site_label_1
_geom_angle_atom_site_label_2
_geom_angle_atom_site_label_3
_geom_angle
_geom_angle_site_symmetry_1
_geom_angle_site_symmetry_3
_geom_angle_publ_flag
C2 O1 C1 118.1(4) . . ?
C5 O2 C4 122.6(3) . . ?
O1 C1 H1A 109.5 . . ?
O1 C1 H1B 109.5 . . ?
O1 C1 H1C 109.5 . . ?
H1A C1 H1B 109.5 . . ?
H1A C1 H1C 109.5 . . ?
H1B C1 H1C 109.5 . . ?
O1 C2 C3 117.8(4) . . ?
O1 C2 C18 122.1(4) . . ?
C18 C2 C3 120.1(4) . . ?
C2 C3 C4 122.0(4) . . ?
C15 C3 C2 118.6(4) . . ?
C15 C3 C4 119.4(4) . . ?
O2 C4 C3 117.5(4) . . ?
O3 C4 O2 114.8(4) . . ?
O3 C4 C3 127.7(4) . . ?
O2 C5 C6 114.5(4) . . ?
C19 C5 O2 120.6(4) . . ?
C19 C5 C6 124.8(4) . . ?
C5 C6 H6 116.2 . . ?
C7 C6 C5 127.6(4) . . ?
C7 C6 H6 116.2 . . ?
C6 C7 H7 118.9 . . ?
C6 C7 C8 122.1(4) . . ?
C8 C7 H7 118.9 . . ?
C7 C8 H8 116.4 . . ?
C9 C8 C7 127.3(4) . . ?
C9 C8 H8 116.4 . . ?
C8 C9 H9 119.5 . . ?
C8 C9 C10 120.9(4) . . ?
C10 C9 H9 119.5 . . ?
O4 C10 C9 119.4(4) . . ?
O4 C10 C11 119.6(4) . . ?
C11 C10 C9 121.1(4) . . ?
C12 C11 C10 123.2(4) . . ?
C20 C11 C10 119.4(4) . . ?
C20 C11 C12 117.4(4) . . ?
C11 C12 H12 119.4 . . ?
C13 C12 C11 121.2(4) . . ?
C13 C12 H12 119.4 . . ?
C12 C13 H13 120.9 . . ?
C14 C13 C12 118.2(4) . . ?
C14 C13 H13 120.9 . . ?
F1 C14 C21 118.0(4) . . ?
C13 C14 F1 118.3(4) . . ?
C13 C14 C21 123.7(4) . . ?
C3 C15 C19 118.7(4) . . ?
C16 C15 C3 120.2(4) . . ?
C16 C15 C19 121.1(4) . . ?
C15 C16 H16 120.0 . . ?
C17 C16 C15 119.9(4) . . ?
C17 C16 H16 120.0 . . ?
C16 C17 H17 119.5 . . ?
C16 C17 C18 121.0(4) . . ?
C18 C17 H17 119.5 . . ?
C2 C18 C17 120.2(4) . . ?
C2 C18 H18 119.9 . . ?
C17 C18 H18 119.9 . . ?
C5 C19 C15 121.2(4) . . ?
C5 C19 H19 119.4 . . ?
C15 C19 H19 119.4 . . ?
C11 C20 H20 118.7 . . ?
C21 C20 C11 122.6(4) . . ?
C21 C20 H20 118.7 . . ?
C14 C21 C20 116.8(4) . . ?
C14 C21 H21 121.6 . . ?
C20 C21 H21 121.6 . . ?
Cl1 C22 Cl2 112.3(3) . . ?
Cl1 C22 H22A 109.1 . . ?
Cl1 C22 H22B 109.1 . . ?
Cl2 C22 H22A 109.1 . . ?
Cl2 C22 H22B 109.1 . . ?
H22A C22 H22B 107.9 . . ?

loop_
_geom_bond_atom_site_label_1
_geom_bond_atom_site_label_2
_geom_bond_distance
_geom_bond_site_symmetry_2
_geom_bond_publ_flag
Cl1 C22 1.732(6) . ?
Cl2 C22 1.739(5) . ?
O1 C1 1.440(5) . ?
O1 C2 1.359(5) . ?
O2 C4 1.389(5) . ?
O2 C5 1.376(5) . ?
F1 C14 1.366(5) . ?
O3 C4 1.212(5) . ?
O4 C10 1.235(5) . ?
C1 H1A 0.9600 . ?
C1 H1B 0.9600 . ?
C1 H1C 0.9600 . ?
C2 C3 1.415(6) . ?
C2 C18 1.387(6) . ?
C3 C4 1.453(6) . ?
C3 C15 1.408(6) . ?
C5 C6 1.435(6) . ?
C5 C19 1.343(6) . ?
C6 H6 0.9300 . ?
C6 C7 1.342(6) . ?
C7 H7 0.9300 . ?
C7 C8 1.439(6) . ?
C8 H8 0.9300 . ?
C8 C9 1.326(6) . ?
C9 H9 0.9300 . ?
C9 C10 1.481(6) . ?
C10 C11 1.474(6) . ?
C11 C12 1.396(6) . ?
C11 C20 1.387(6) . ?
C12 H12 0.9300 . ?
C12 C13 1.373(6) . ?
C13 H13 0.9300 . ?
C13 C14 1.358(6) . ?
C14 C21 1.372(7) . ?
C15 C16 1.403(6) . ?
C15 C19 1.432(6) . ?
C16 H16 0.9300 . ?
C16 C17 1.369(6) . ?
C17 H17 0.9300 . ?
C17 C18 1.389(6) . ?
C18 H18 0.9300 . ?
C19 H19 0.9300 . ?
C20 H20 0.9300 . ?
C20 C21 1.373(6) . ?
C21 H21 0.9300 . ?
C22 H22A 0.9700 . ?
C22 H22B 0.9700 . ?

loop_
_geom_torsion_atom_site_label_1
_geom_torsion_atom_site_label_2
_geom_torsion_atom_site_label_3
_geom_torsion_atom_site_label_4
_geom_torsion
_geom_torsion_site_symmetry_1
_geom_torsion_site_symmetry_2
_geom_torsion_site_symmetry_3
_geom_torsion_site_symmetry_4
_geom_torsion_publ_flag
O1 C2 C3 C4 0.3(6) . . . . ?
O1 C2 C3 C15 -180.0(4) . . . . ?
O1 C2 C18 C17 -179.9(4) . . . . ?
O2 C5 C6 C7 -0.2(7) . . . . ?
O2 C5 C19 C15 0.3(7) . . . . ?
F1 C14 C21 C20 -178.4(4) . . . . ?
O4 C10 C11 C12 -168.4(4) . . . . ?
O4 C10 C11 C20 9.5(7) . . . . ?
C1 O1 C2 C3 178.6(4) . . . . ?
C1 O1 C2 C18 -1.3(6) . . . . ?
C2 C3 C4 O2 179.3(4) . . . . ?
C2 C3 C4 O3 -0.7(7) . . . . ?
C2 C3 C15 C16 -0.3(6) . . . . ?
C2 C3 C15 C19 -179.5(4) . . . . ?
C3 C2 C18 C17 0.1(7) . . . . ?
C3 C15 C16 C17 0.4(7) . . . . ?
C3 C15 C19 C5 -0.2(6) . . . . ?
C4 O2 C5 C6 178.3(4) . . . . ?
C4 O2 C5 C19 -0.6(6) . . . . ?
C4 C3 C15 C16 179.5(4) . . . . ?
C4 C3 C15 C19 0.3(6) . . . . ?
C5 O2 C4 O3 -179.4(4) . . . . ?
C5 O2 C4 C3 0.6(6) . . . . ?
C5 C6 C7 C8 -175.8(4) . . . . ?
C6 C5 C19 C15 -178.5(4) . . . . ?
C6 C7 C8 C9 177.9(5) . . . . ?
C7 C8 C9 C10 -175.2(4) . . . . ?
C8 C9 C10 O4 13.1(7) . . . . ?
C8 C9 C10 C11 -166.9(4) . . . . ?
C9 C10 C11 C12 11.6(7) . . . . ?
C9 C10 C11 C20 -170.5(4) . . . . ?
C10 C11 C12 C13 178.1(4) . . . . ?
C10 C11 C20 C21 -179.4(4) . . . . ?
C11 C12 C13 C14 1.5(7) . . . . ?
C11 C20 C21 C14 0.9(7) . . . . ?
C12 C11 C20 C21 -1.4(7) . . . . ?
C12 C13 C14 F1 177.2(4) . . . . ?
C12 C13 C14 C21 -2.1(8) . . . . ?
C13 C14 C21 C20 0.9(7) . . . . ?
C15 C3 C4 O2 -0.5(6) . . . . ?
C15 C3 C4 O3 179.6(4) . . . . ?
C15 C16 C17 C18 -0.3(7) . . . . ?
C16 C15 C19 C5 -179.4(4) . . . . ?
C16 C17 C18 C2 0.0(7) . . . . ?
C18 C2 C3 C4 -179.8(4) . . . . ?
C18 C2 C3 C15 0.0(6) . . . . ?
C19 C5 C6 C7 178.7(5) . . . . ?
C19 C15 C16 C17 179.6(4) . . . . ?
C20 C11 C12 C13 0.1(7) . . . . ?
